data_4002338
loop_
_publ_author_name
'Iordanidis, L.'
'Brazis, P.W.'
'Kyratsi, T.'
'Ireland, J.'
'Lane, M.'
'Kannewurf, C.R.'
'Dyck, J.S.'
'Ghelani, N.'
'Chen, W.'
'Uher, C.'
'Hogan, T.'
'Kanatzidis, M.G.'

_publ_section_title
;
 A2 Bi8 Se13 (A= Rb, Cs), Cs Bi3.67 Se6 and Ba Bi2 Se4: new ternary
 semiconducting bismuth selenides
;
_journal_name_full 'Chemistry of Materials (1,1989-)'
_journal_page_first 622
_journal_page_last 633
_journal_volume 13
_journal_year 2001
_chemical_formula_sum 'Bi8 Cs2 Se13'
_chemical_name_systematic 'Cs2 Bi8 Se13'
_space_group_IT_number 11
_symmetry_space_group_name_Hall '-P 2yb'
_symmetry_space_group_name_H-M 'P 1 21/m 1'
_cell_angle_alpha 90
_cell_angle_beta 96.848
_cell_angle_gamma 90
_cell_formula_units_Z 2
_cell_length_a 13.704
_cell_length_b 4.1532
_cell_length_c 25.008
_cell_volume 1413.187
_citation_journal_id_ASTM CMATEX
_cod_data_source_file Iordanidis_CMATEX_2001_960.cif
_cod_data_source_block Bi8Cs2Se13
_cod_original_cell_volume 1413.188
_cod_database_code 4002338

loop_
_symmetry_equiv_pos_as_xyz
x,y,z
-x,y+1/2,-z
-x,-y,-z
x,-y-1/2,z

loop_
_atom_site_label
_atom_site_type_symbol
_atom_site_fract_x
_atom_site_fract_y
_atom_site_fract_z
_atom_site_occupancy
_atom_site_U_iso_or_equiv
Bi1 Bi+3 0.0528 0.25 0.441 1 0.0
Se9 Se-2 0.3245 0.75 0.1464 1 0.0
Bi8 Bi+3 0.4238 0.25 0.4363 1 0.0
Bi6 Bi+3 -0.0477 0.75 0.0706 1 0.0
Se13 Se-2 0.61 0.25 0.4857 1 0.0
Se11 Se-2 0.554 0.25 0.2396 1 0.0
Bi7 Bi+3 0.1915 0.25 0.1706 1 0.0
Se3 Se-2 -0.0269 0.25 0.3201 1 0.0
Cs2 Cs+1 0.5824 0.75 0.1183 1 0.0
Bi4 Bi+3 0.4357 0.75 0.2673 1 0.0
Se4 Se-2 0.0366 0.75 0.1833 1 0.0
Se5 Se-2 0.7536 0.75 0.2369 1 0.0
Bi3 Bi+3 0.2764 0.75 0.0329 1 0.0
Se2 Se-2 0.1953 0.75 0.4154 1 0.0
Bi5 Bi+3 0.1178 0.75 0.3087 1 0.0
Se8 Se-2 0.4072 0.25 0.0233 1 0.0
Bi2 Bi+3 -0.0251 0.25 0.2132 1 0.0
Se6 Se-2 0.8115 0.25 0.0885 1 0.0
Se10 Se-2 0.2606 0.25 0.2819 1 0.0
Se12 Se-2 0.5111 0.75 0.3724 1 0.0
Se7 Se-2 0.1031 0.25 0.0491 1 0.0
Se1 Se-2 -0.0993 0.75 0.4496 1 0.0
Cs1 Cs+1 0.7261 0.25 0.3621 1 0.0
